data_7057645
loop_
_publ_author_name
'Qin, Qi-Pin'
'Zou, Bi-Qun'
'Tan, Ming-Xiong'
'Wang, Shu-Long'
'Liu, Yan-Cheng'
'Liang, Hong'

_publ_section_title
;
 Tryptanthrin derivative copper(ii) complexes with high antitumor activity
 by inhibiting telomerase activity, and inducing mitochondria-mediated
 apoptosis and S-phase arrest in BEL-7402
;
_journal_issue 18
_journal_name_full 'New Journal of Chemistry'
_journal_page_first 15479
_journal_paper_doi 10.1039/C8NJ03005G
_journal_volume 42
_journal_year 2018
_chemical_formula_moiety 'C30 H16 Cl2 Cu N4 O4'
_chemical_formula_sum 'C30 H16 Cl2 Cu N4 O4'
_chemical_formula_weight 630.91
_space_group_crystal_system triclinic
_space_group_IT_number 2
_space_group_name_Hall '-P 1'
_space_group_name_H-M_alt 'P -1'
_symmetry_space_group_name_Hall '-P 1'
_symmetry_space_group_name_H-M 'P -1'
_atom_sites_solution_hydrogens geom
_atom_sites_solution_primary direct
_atom_sites_solution_secondary difmap
_audit_creation_date 2017-11-11
_audit_creation_method
;
  Olex2 1.2-ac2
  (compiled 2012.03.06 svn.r2239, GUI svn.r4109)
;
_audit_update_record
;
2018-01-12 deposited with the CCDC.
2018-08-13 downloaded from the CCDC.
;
_cell_angle_alpha 90.286(2)
_cell_angle_beta 104.150(2)
_cell_angle_gamma 97.796(2)
_cell_formula_units_Z 1
_cell_length_a 7.8422(3)
_cell_length_b 8.7783(3)
_cell_length_c 9.4903(3)
_cell_measurement_reflns_used 4386
_cell_measurement_temperature 293(2)
_cell_measurement_theta_max 27.48
_cell_measurement_theta_min 2.71
_cell_volume 627.15(4)
_computing_data_reduction 'SAINT v7.68A (Bruker, 2009)'
_computing_molecular_graphics
;
O. V. Dolomanov, L. J. Bourhis, R. J. Gildea, J. A. K. Howard and H. Puschmann,
OLEX2: a complete structure solution, refinement and analysis program.
J. Appl. Cryst. (2009). 42, 339-341.
;
_computing_publication_material
;
O. V. Dolomanov, L. J. Bourhis, R. J. Gildea, J. A. K. Howard and H. Puschmann,
OLEX2: a complete structure solution, refinement and analysis program.
J. Appl. Cryst. (2009). 42, 339-341.
;
_computing_structure_refinement
;
XL, G.M. Sheldrick, Acta Cryst.
(2008). A64, 112-122
;
_computing_structure_solution 'SHELXS-97 (Sheldrick, 1990)'
_diffrn_ambient_temperature 293(2)
_diffrn_measured_fraction_theta_full 0.997
_diffrn_measured_fraction_theta_max 0.997
_diffrn_measurement_device_type 'CCD area detector'
_diffrn_measurement_method 'phi and omega scans'
_diffrn_radiation_monochromator graphite
_diffrn_radiation_type MoK\a
_diffrn_radiation_wavelength 0.71073
_diffrn_reflns_av_R_equivalents 0.0234
_diffrn_reflns_av_unetI/netI 0.0223
_diffrn_reflns_limit_h_max 9
_diffrn_reflns_limit_h_min -9
_diffrn_reflns_limit_k_max 10
_diffrn_reflns_limit_k_min -10
_diffrn_reflns_limit_l_max 11
_diffrn_reflns_limit_l_min -11
_diffrn_reflns_number 9770
_diffrn_reflns_theta_full 26.36
_diffrn_reflns_theta_max 26.36
_diffrn_reflns_theta_min 2.21
_diffrn_source 'fine-focus sealed tube'
_diffrn_source_current 30.0
_diffrn_source_power 1.5
_diffrn_source_voltage 50.0
_exptl_absorpt_coefficient_mu 1.132
_exptl_absorpt_correction_T_max 0.8761
_exptl_absorpt_correction_T_min 0.6540
_exptl_absorpt_correction_type none
_exptl_crystal_colour blue
_exptl_crystal_density_diffrn 1.670
_exptl_crystal_density_method 'not measured'
_exptl_crystal_description block
_exptl_crystal_F_000 319
_exptl_crystal_size_max 0.41
_exptl_crystal_size_mid 0.23
_exptl_crystal_size_min 0.12
_refine_diff_density_max 0.637
_refine_diff_density_min -0.319
_refine_diff_density_rms 0.064
_refine_ls_extinction_method none
_refine_ls_goodness_of_fit_ref 1.067
_refine_ls_hydrogen_treatment mixed
_refine_ls_matrix_type full
_refine_ls_number_parameters 187
_refine_ls_number_reflns 2554
_refine_ls_number_restraints 0
_refine_ls_restrained_S_all 1.067
_refine_ls_R_factor_all 0.0377
_refine_ls_R_factor_gt 0.0300
_refine_ls_shift/su_max 0.000
_refine_ls_shift/su_mean 0.000
_refine_ls_structure_factor_coef Fsqd
_refine_ls_weighting_details 'calc w=1/[\s^2^(Fo^2^)+(0.0431P)^2^+0.3119P] where P=(Fo^2^+2Fc^2^)/3'
_refine_ls_weighting_scheme calc
_refine_ls_wR_factor_gt 0.0780
_refine_ls_wR_factor_ref 0.0824
_reflns_number_gt 2194
_reflns_number_total 2554
_reflns_threshold_expression >2sigma(I)
_cod_data_source_file c8nj03005g2.cif
_cod_data_source_block tmx201603282_0m
_cod_depositor_comments 'Adding full bibliography for 7057645--7057646.cif.'
_cod_database_code 7057645

loop_
_space_group_symop_id
_space_group_symop_operation_xyz
1 'x, y, z'
2 '-x, -y, -z'

loop_
_atom_site_label
_atom_site_type_symbol
_atom_site_fract_x
_atom_site_fract_y
_atom_site_fract_z
_atom_site_U_iso_or_equiv
_atom_site_adp_type
_atom_site_occupancy
_atom_site_symmetry_multiplicity
_atom_site_calc_flag
_atom_site_refinement_flags
C1 C 0.4710(3) 0.6877(3) 0.3044(2) 0.0334(5) Uani 1 1 d .
H1 H 0.5412 0.7209 0.2414 0.040 Uiso 1 1 calc R
C2 C 0.4614(3) 0.7845(3) 0.4170(3) 0.0378(5) Uani 1 1 d .
H2 H 0.5262 0.8826 0.4298 0.045 Uiso 1 1 calc R
C3 C 0.3558(3) 0.7364(3) 0.5110(3) 0.0397(6) Uani 1 1 d .
H3 H 0.3485 0.8031 0.5850 0.048 Uiso 1 1 calc R
C4 C 0.2622(3) 0.5908(3) 0.4951(2) 0.0359(5) Uani 1 1 d .
H4 H 0.1928 0.5588 0.5590 0.043 Uiso 1 1 calc R
C5 C 0.2712(3) 0.4906(3) 0.3832(2) 0.0287(5) Uani 1 1 d .
C6 C 0.3753(3) 0.5410(2) 0.2860(2) 0.0270(4) Uani 1 1 d .
C7 C 0.1794(3) 0.3325(3) 0.3744(2) 0.0305(5) Uani 1 1 d .
C8 C 0.3102(3) 0.3030(2) 0.1699(2) 0.0266(4) Uani 1 1 d .
C9 C 0.3218(3) 0.1740(2) 0.0684(2) 0.0274(4) Uani 1 1 d .
C10 C 0.2237(3) 0.0380(2) 0.1144(2) 0.0292(5) Uani 1 1 d .
C11 C 0.1547(3) 0.0823(2) 0.2285(2) 0.0280(4) Uani 1 1 d .
C12 C 0.0488(3) -0.0210(3) 0.2909(2) 0.0350(5) Uani 1 1 d .
H12 H 0.0030 0.0087 0.3668 0.042 Uiso 1 1 calc R
C13 C 0.0140(3) -0.1719(3) 0.2345(3) 0.0375(5) Uani 1 1 d .
H13 H -0.0567 -0.2446 0.2742 0.045 Uiso 1 1 calc R
C14 C 0.0812(3) -0.2174(3) 0.1214(3) 0.0359(5) Uani 1 1 d .
H14 H 0.0543 -0.3192 0.0864 0.043 Uiso 1 1 calc R
C15 C 0.1880(3) -0.1127(3) 0.0597(2) 0.0320(5) Uani 1 1 d .
H15 H 0.2341 -0.1427 -0.0158 0.038 Uiso 1 1 calc R
Cl1 Cl 0.23541(7) 0.54927(7) -0.13107(6) 0.03530(15) Uani 1 1 d .
Cu1 Cu 0.5000 0.5000 0.0000 0.02569(12) Uani 1 2 d S
N1 N 0.3877(2) 0.4420(2) 0.17298(19) 0.0263(4) Uani 1 1 d .
N2 N 0.2101(2) 0.2437(2) 0.26268(19) 0.0280(4) Uani 1 1 d .
O1 O 0.0895(2) 0.2779(2) 0.45408(19) 0.0436(4) Uani 1 1 d .
O2 O 0.4004(2) 0.19163(19) -0.02694(17) 0.0371(4) Uani 1 1 d .

loop_
_atom_site_aniso_label
_atom_site_aniso_U_11
_atom_site_aniso_U_22
_atom_site_aniso_U_33
_atom_site_aniso_U_23
_atom_site_aniso_U_13
_atom_site_aniso_U_12
C1 0.0417(13) 0.0313(12) 0.0299(11) 0.0034(9) 0.0140(10) 0.0051(10)
C2 0.0491(14) 0.0311(12) 0.0338(12) -0.0032(10) 0.0107(11) 0.0066(10)
C3 0.0527(15) 0.0392(13) 0.0308(12) -0.0048(10) 0.0129(11) 0.0145(11)
C4 0.0416(13) 0.0436(14) 0.0283(12) 0.0016(10) 0.0160(10) 0.0126(11)
C5 0.0315(11) 0.0353(12) 0.0226(10) 0.0032(9) 0.0104(9) 0.0098(9)
C6 0.0313(11) 0.0308(11) 0.0214(10) 0.0023(8) 0.0102(8) 0.0067(9)
C7 0.0327(11) 0.0376(12) 0.0249(11) 0.0039(9) 0.0134(9) 0.0066(9)
C8 0.0283(10) 0.0319(11) 0.0217(10) 0.0047(8) 0.0115(8) 0.0019(9)
C9 0.0285(10) 0.0294(11) 0.0252(10) 0.0023(8) 0.0102(8) 0.0011(8)
C10 0.0291(11) 0.0308(11) 0.0287(11) 0.0043(9) 0.0103(9) 0.0016(9)
C11 0.0297(10) 0.0296(11) 0.0252(10) 0.0057(8) 0.0088(8) 0.0017(9)
C12 0.0364(12) 0.0420(13) 0.0283(11) 0.0077(10) 0.0146(10) -0.0004(10)
C13 0.0359(12) 0.0349(13) 0.0395(13) 0.0123(10) 0.0099(10) -0.0040(10)
C14 0.0363(12) 0.0305(12) 0.0394(13) 0.0051(10) 0.0078(10) 0.0019(10)
C15 0.0330(11) 0.0315(12) 0.0326(12) 0.0022(9) 0.0099(9) 0.0047(9)
Cl1 0.0360(3) 0.0392(3) 0.0317(3) 0.0019(2) 0.0117(2) 0.0027(2)
Cu1 0.0325(2) 0.0243(2) 0.0230(2) 0.00023(14) 0.01474(15) -0.00087(14)
N1 0.0311(9) 0.0267(9) 0.0241(9) 0.0007(7) 0.0132(7) 0.0026(7)
N2 0.0318(9) 0.0305(10) 0.0247(9) 0.0018(7) 0.0150(7) 0.0000(7)
O1 0.0519(10) 0.0483(10) 0.0400(10) 0.0029(8) 0.0325(8) 0.0017(8)
O2 0.0437(9) 0.0390(9) 0.0337(9) -0.0011(7) 0.0237(7) -0.0022(7)

loop_
_atom_type_symbol
_atom_type_description
_atom_type_scat_dispersion_real
_atom_type_scat_dispersion_imag
_atom_type_scat_source
C C 0.0033 0.0016 'International Tables Vol C Tables 4.2.6.8 and 6.1.1.4'
H H 0.0000 0.0000 'International Tables Vol C Tables 4.2.6.8 and 6.1.1.4'
Cl Cl 0.1484 0.1585 'International Tables Vol C Tables 4.2.6.8 and 6.1.1.4'
Cu Cu 0.3201 1.2651 'International Tables Vol C Tables 4.2.6.8 and 6.1.1.4'
N N 0.0061 0.0033 'International Tables Vol C Tables 4.2.6.8 and 6.1.1.4'
O O 0.0106 0.0060 'International Tables Vol C Tables 4.2.6.8 and 6.1.1.4'

loop_
_geom_angle_atom_site_label_1
_geom_angle_atom_site_label_2
_geom_angle_atom_site_label_3
_geom_angle
_geom_angle_site_symmetry_1
_geom_angle_site_symmetry_3
C2 C1 H1 120.2 . .
C2 C1 C6 119.7(2) . .
C6 C1 H1 120.2 . .
C1 C2 H2 119.7 . .
C1 C2 C3 120.6(2) . .
C3 C2 H2 119.7 . .
C2 C3 H3 119.8 . .
C4 C3 C2 120.3(2) . .
C4 C3 H3 119.8 . .
C3 C4 H4 120.0 . .
C3 C4 C5 120.1(2) . .
C5 C4 H4 120.0 . .
C4 C5 C6 119.5(2) . .
C4 C5 C7 118.98(19) . .
C6 C5 C7 121.49(19) . .
C1 C6 C5 119.9(2) . .
C1 C6 N1 119.51(18) . .
N1 C6 C5 120.59(19) . .
N2 C7 C5 112.26(17) . .
O1 C7 C5 126.3(2) . .
O1 C7 N2 121.4(2) . .
N1 C8 C9 125.62(18) . .
N1 C8 N2 126.2(2) . .
N2 C8 C9 108.09(17) . .
C10 C9 C8 104.88(17) . .
O2 C9 C8 123.29(19) . .
O2 C9 C10 131.8(2) . .
C11 C10 C9 108.41(19) . .
C15 C10 C9 130.7(2) . .
C15 C10 C11 120.84(19) . .
C10 C11 N2 109.44(17) . .
C12 C11 C10 121.8(2) . .
C12 C11 N2 128.7(2) . .
C11 C12 H12 121.7 . .
C11 C12 C13 116.6(2) . .
C13 C12 H12 121.7 . .
C12 C13 H13 118.9 . .
C14 C13 C12 122.3(2) . .
C14 C13 H13 118.9 . .
C13 C14 H14 119.6 . .
C13 C14 C15 120.7(2) . .
C15 C14 H14 119.6 . .
C10 C15 C14 117.8(2) . .
C10 C15 H15 121.1 . .
C14 C15 H15 121.1 . .
Cl1 Cu1 Cl1 180.00(3) . 2_665
N1 Cu1 Cl1 89.62(5) 2_665 2_665
N1 Cu1 Cl1 90.38(5) . 2_665
N1 Cu1 Cl1 90.38(5) 2_665 .
N1 Cu1 Cl1 89.62(5) . .
N1 Cu1 N1 180.0 2_665 .
C6 N1 Cu1 127.15(14) . .
C8 N1 C6 116.69(17) . .
C8 N1 Cu1 115.95(14) . .
C7 N2 C11 128.21(17) . .
C8 N2 C7 122.60(18) . .
C8 N2 C11 109.14(17) . .

loop_
_geom_bond_atom_site_label_1
_geom_bond_atom_site_label_2
_geom_bond_distance
_geom_bond_site_symmetry_2
C1 H1 0.9300 .
C1 C2 1.384(3) .
C1 C6 1.387(3) .
C2 H2 0.9300 .
C2 C3 1.389(3) .
C3 H3 0.9300 .
C3 C4 1.373(4) .
C4 H4 0.9300 .
C4 C5 1.397(3) .
C5 C6 1.409(3) .
C5 C7 1.467(3) .
C6 N1 1.408(3) .
C7 N2 1.399(3) .
C7 O1 1.213(3) .
C8 C9 1.509(3) .
C8 N1 1.284(3) .
C8 N2 1.377(2) .
C9 C10 1.458(3) .
C9 O2 1.213(3) .
C10 C11 1.399(3) .
C10 C15 1.385(3) .
C11 C12 1.380(3) .
C11 N2 1.435(3) .
C12 H12 0.9300 .
C12 C13 1.392(3) .
C13 H13 0.9300 .
C13 C14 1.385(3) .
C14 H14 0.9300 .
C14 C15 1.388(3) .
C15 H15 0.9300 .
Cl1 Cu1 2.2420(6) .
Cu1 Cl1 2.2420(6) 2_665
Cu1 N1 2.0790(17) .
Cu1 N1 2.0790(17) 2_665

loop_
_geom_torsion_atom_site_label_1
_geom_torsion_atom_site_label_2
_geom_torsion_atom_site_label_3
_geom_torsion_atom_site_label_4
_geom_torsion
_geom_torsion_site_symmetry_1
C1 C2 C3 C4 1.3(4) .
C1 C6 N1 C8 173.4(2) .
C1 C6 N1 Cu1 -12.1(3) .
C2 C1 C6 C5 -1.0(3) .
C2 C1 C6 N1 -178.9(2) .
C2 C3 C4 C5 -0.7(4) .
C3 C4 C5 C6 -0.7(3) .
C3 C4 C5 C7 176.0(2) .
C4 C5 C6 C1 1.6(3) .
C4 C5 C6 N1 179.47(19) .
C4 C5 C7 N2 -176.11(19) .
C4 C5 C7 O1 2.1(3) .
C5 C6 N1 C8 -4.5(3) .
C5 C6 N1 Cu1 169.99(15) .
C5 C7 N2 C8 -2.3(3) .
C5 C7 N2 C11 174.63(19) .
C6 C1 C2 C3 -0.5(4) .
C6 C5 C7 N2 0.6(3) .
C6 C5 C7 O1 178.8(2) .
C7 C5 C6 C1 -175.1(2) .
C7 C5 C6 N1 2.8(3) .
C8 C9 C10 C11 2.0(2) .
C8 C9 C10 C15 179.0(2) .
C9 C8 N1 C6 -173.48(19) .
C9 C8 N1 Cu1 11.4(3) .
C9 C8 N2 C7 177.52(18) .
C9 C8 N2 C11 0.1(2) .
C9 C10 C11 C12 177.3(2) .
C9 C10 C11 N2 -2.0(2) .
C9 C10 C15 C14 -176.4(2) .
C10 C11 C12 C13 0.0(3) .
C10 C11 N2 C7 -176.1(2) .
C10 C11 N2 C8 1.2(2) .
C11 C10 C15 C14 0.4(3) .
C11 C12 C13 C14 -0.1(3) .
C12 C11 N2 C7 4.8(4) .
C12 C11 N2 C8 -178.0(2) .
C12 C13 C14 C15 0.4(4) .
C13 C14 C15 C10 -0.4(3) .
C15 C10 C11 C12 -0.2(3) .
C15 C10 C11 N2 -179.40(19) .
Cl1 Cu1 N1 C6 -89.99(17) .
Cl1 Cu1 N1 C6 90.01(17) 2_665
Cl1 Cu1 N1 C8 84.52(15) .
Cl1 Cu1 N1 C8 -95.48(15) 2_665
N1 C8 C9 C10 175.7(2) .
N1 C8 C9 O2 -3.8(3) .
N1 C8 N2 C7 0.6(3) .
N1 C8 N2 C11 -176.9(2) .
N1 Cu1 N1 C6 75(100) 2_665
N1 Cu1 N1 C8 -110(100) 2_665
N2 C8 C9 C10 -1.2(2) .
N2 C8 C9 O2 179.2(2) .
N2 C8 N1 C6 2.9(3) .
N2 C8 N1 Cu1 -172.18(16) .
N2 C11 C12 C13 179.1(2) .
O1 C7 N2 C8 179.4(2) .
O1 C7 N2 C11 -3.6(3) .
O2 C9 C10 C11 -178.6(2) .
O2 C9 C10 C15 -1.5(4) .
